data_1527674
loop_
_publ_author_name
'Koskenlinna, M.'
'Valkonen, J.'

_publ_section_title
;
 Jahn-Teller distortions in the structure of manganese(III) selenite
 trihydrate, Mn2 (Se O3)3 (H2 O)3
;
_journal_name_full 'Acta Chemica Scandinavica, Series A: (28,1974-)'
_journal_page_first 611
_journal_page_last 614
_journal_volume 31
_journal_year 1977
_chemical_formula_sum 'H6 Mn2 O12 Se3'
_chemical_name_systematic 'Mn2 (Se O3)3 (H2 O)3'
_space_group_IT_number 14
_symmetry_space_group_name_Hall '-P 2ybc'
_symmetry_space_group_name_H-M 'P 1 21/c 1'
_cell_angle_alpha 90
_cell_angle_beta 92.74
_cell_angle_gamma 90
_cell_formula_units_Z 4
_cell_length_a 7.751
_cell_length_b 10.33
_cell_length_c 13.429
_cell_volume 1074.002
_citation_journal_id_ASTM ACAPCT
_cod_data_source_file Koskenlinna_ACAPCT_1977_786.cif
_cod_data_source_block H6Mn2O12Se3
_cod_database_code 1527674

loop_
_symmetry_equiv_pos_as_xyz
x,y,z
-x,y+1/2,-z+1/2
-x,-y,-z
x,-y-1/2,z-1/2

loop_
_atom_site_label
_atom_site_type_symbol
_atom_site_fract_x
_atom_site_fract_y
_atom_site_fract_z
_atom_site_occupancy
_atom_site_U_iso_or_equiv
O8 O-2 0.6112 0.7704 0.1179 1 0.0
Se1 Se+4 0.6498 0.0386 0.3642 1 0.0
Mn2 Mn+3 0 0.5 0 1 0.0
O9 O-2 0.1512 0.3566 0.4937 1 0.0
O12 O-2 0.8407 0.1212 0.1 1 0.0
O6 O-2 0.8722 0.4396 0.3814 1 0.0
Se3 Se+4 0.1734 0.249 0.3978 1 0.0
O3 O-2 0.1547 0.5949 0.0904 1 0.0
O7 O-2 0.8137 0.6075 0.0328 1 0.0
Mn3 Mn+3 0.5405 0.7677 0.27 1 0.0
Mn1 Mn+3 0 0.5 0.5 1 0.0
O5 O-2 0.7191 0.6394 0.2935 1 0.0
O4 O-2 0.6325 0.4027 0.2454 1 0.0
O2 O-2 0.3671 0.635 0.2413 1 0.0
O1 O-2 0.2856 0.399 0.195 1 0.0
O11 O-2 0.4578 0.7623 0.4289 1 0.0
Se2 Se+4 0.6691 0.4965 0.3515 1 0.0
O10 O-2 0.9453 0.3669 0.1365 1 0.0
